data_1554829
loop_
_publ_author_name
'Farinone, Marco'
'Cybi\'nska, Joanna'
'Pawlicki, Mi\/losz'

_publ_section_title
;
 A controlled blue-shift in meso-nitrogen aryl fused DIPY and BODIPY
 skeletons
;
_journal_issue 16
_journal_name_full 'Organic Chemistry Frontiers'
_journal_page_first 2825
_journal_paper_doi 10.1039/C9QO00294D
_journal_volume 6
_journal_year 2019
_chemical_formula_moiety 'C17 H16 B F2 N3 O2'
_chemical_formula_sum 'C17.14 H14.5 B F2 N3 O2'
_chemical_formula_weight 343.29
_space_group_crystal_system monoclinic
_space_group_IT_number 14
_space_group_name_Hall '-P 2ybc'
_space_group_name_H-M_alt 'P 1 21/c 1'
_atom_sites_solution_hydrogens geom
_atom_sites_solution_primary dual
_audit_creation_date 2018-12-30
_audit_creation_method
;
Olex2 1.2-beta
(compiled 2017.08.10 svn.r3458 for OlexSys, GUI svn.r5381)
;
_audit_update_record
;
2019-02-12 deposited with the CCDC.	2019-04-25 downloaded from the CCDC.
;
_cell_angle_alpha 90
_cell_angle_beta 91.217(2)
_cell_angle_gamma 90
_cell_formula_units_Z 8
_cell_length_a 11.1306(3)
_cell_length_b 11.7622(3)
_cell_length_c 24.0194(7)
_cell_measurement_reflns_used 8060
_cell_measurement_temperature 293(2)
_cell_measurement_theta_max 27.8775
_cell_measurement_theta_min 3.0160
_cell_volume 3143.92(15)
_computing_cell_refinement
;
CrysAlisPro, Agilent Technologies,
Version 1.171.36.28 (release 01-02-2013 CrysAlis171 .NET)
(compiled Feb  1 2013,16:14:44)
;
_computing_data_collection
;
CrysAlisPro, Agilent Technologies,
Version 1.171.36.28 (release 01-02-2013 CrysAlis171 .NET)
(compiled Feb  1 2013,16:14:44)
;
_computing_data_reduction
;
CrysAlisPro, Agilent Technologies,
Version 1.171.36.28 (release 01-02-2013 CrysAlis171 .NET)
(compiled Feb  1 2013,16:14:44)
;
_computing_molecular_graphics 'Olex2 (Dolomanov et al., 2009)'
_computing_publication_material 'Olex2 (Dolomanov et al., 2009)'
_computing_structure_refinement 'ShelXL (Sheldrick, 2015)'
_computing_structure_solution 'ShelXT (Sheldrick, 2015)'
_diffrn_ambient_temperature 293(2)
_diffrn_detector_area_resol_mean 8.3359
_diffrn_measured_fraction_theta_full 0.997
_diffrn_measured_fraction_theta_max 0.919
_diffrn_measurement_details
;
#__ type_ start__ end____ width___ exp.time_
  1 omega  -54.00   60.75   0.7500   10.0000
omega____ theta____ kappa____ phi______ frames
    -       28.0000  -79.0000    0.0000 153

#__ type_ start__ end____ width___ exp.time_
  2 omega  -54.00   60.75   0.7500   10.0000
omega____ theta____ kappa____ phi______ frames
    -       28.0000  -79.0000   90.0000 153

#__ type_ start__ end____ width___ exp.time_
  3 omega  -54.00   60.75   0.7500   10.0000
omega____ theta____ kappa____ phi______ frames
    -       28.0000  -79.0000  180.0000 153

#__ type_ start__ end____ width___ exp.time_
  4 omega  -54.00   60.75   0.7500   10.0000
omega____ theta____ kappa____ phi______ frames
    -       28.0000  -79.0000  270.0000 153
;
_diffrn_measurement_device_type 'Xcalibur, Sapphire2, large Be window'
_diffrn_measurement_method '\w scans'
_diffrn_orient_matrix_UB_11 -0.0024937000
_diffrn_orient_matrix_UB_12 -0.0343354000
_diffrn_orient_matrix_UB_13 -0.0242852000
_diffrn_orient_matrix_UB_21 -0.0634537000
_diffrn_orient_matrix_UB_22 -0.0028337000
_diffrn_orient_matrix_UB_23 0.0017589000
_diffrn_orient_matrix_UB_31 -0.0054430000
_diffrn_orient_matrix_UB_32 0.0495313000
_diffrn_orient_matrix_UB_33 -0.0166961000
_diffrn_radiation_monochromator graphite
_diffrn_radiation_type MoK\a
_diffrn_radiation_wavelength 0.71073
_diffrn_reflns_av_R_equivalents 0.0480
_diffrn_reflns_av_unetI/netI 0.0468
_diffrn_reflns_Laue_measured_fraction_full 0.997
_diffrn_reflns_Laue_measured_fraction_max 0.919
_diffrn_reflns_limit_h_max 14
_diffrn_reflns_limit_h_min -14
_diffrn_reflns_limit_k_max 15
_diffrn_reflns_limit_k_min -13
_diffrn_reflns_limit_l_max 30
_diffrn_reflns_limit_l_min -30
_diffrn_reflns_number 20535
_diffrn_reflns_point_group_measured_fraction_full 0.997
_diffrn_reflns_point_group_measured_fraction_max 0.919
_diffrn_reflns_theta_full 25.242
_diffrn_reflns_theta_max 27.878
_diffrn_reflns_theta_min 3.016
_diffrn_source 'Enhance (Mo) X-ray Source'
_exptl_absorpt_coefficient_mu 0.112
_exptl_absorpt_correction_T_max 1.00000
_exptl_absorpt_correction_T_min 0.70772
_exptl_absorpt_correction_type multi-scan
_exptl_absorpt_process_details
;
CrysAlisPro, Agilent Technologies,
Version 1.171.36.28 (release 01-02-2013 CrysAlis171 .NET)
(compiled Feb  1 2013,16:14:44)
Empirical absorption correction using spherical harmonics,
 implemented in SCALE3 ABSPACK scaling algorithm.
;
_exptl_crystal_colour 'clear dark yellow'
_exptl_crystal_colour_lustre clear
_exptl_crystal_colour_modifier dark
_exptl_crystal_colour_primary yellow
_exptl_crystal_density_diffrn 1.451
_exptl_crystal_description irregular
_exptl_crystal_F_000 1419
_exptl_crystal_size_max 0.829
_exptl_crystal_size_mid 0.548
_exptl_crystal_size_min 0.366
_refine_diff_density_max 0.433
_refine_diff_density_min -0.502
_refine_diff_density_rms 0.066
_refine_ls_extinction_method none
_refine_ls_goodness_of_fit_ref 1.040
_refine_ls_hydrogen_treatment constr
_refine_ls_matrix_type full
_refine_ls_number_parameters 466
_refine_ls_number_reflns 6900
_refine_ls_number_restraints 1
_refine_ls_restrained_S_all 1.043
_refine_ls_R_factor_all 0.0798
_refine_ls_R_factor_gt 0.0599
_refine_ls_shift/su_max 0.000
_refine_ls_shift/su_mean 0.000
_refine_ls_structure_factor_coef Fsqd
_refine_ls_weighting_details 'w=1/[\s^2^(Fo^2^)+(0.0863P)^2^+1.5087P] where P=(Fo^2^+2Fc^2^)/3'
_refine_ls_weighting_scheme calc
_refine_ls_wR_factor_gt 0.1524
_refine_ls_wR_factor_ref 0.1730
_reflns_Friedel_coverage 0.000
_reflns_number_gt 5157
_reflns_number_total 6900
_reflns_threshold_expression 'I > 2\s(I)'
_cod_data_source_file c9qo00294d17.cif
_cod_data_source_block mf004
_cod_original_formula_sum 'C17.14 H14.50 B F2 N3 O2'
_cod_database_code 1554829
_shelx_shelxl_version_number 2018/1
_chemical_oxdiff_formula 'C11 H10 N O'
_shelx_space_group_comment
;
The symmetry employed for this shelxl refinement is uniquely defined
by the following loop, which should always be used as a source of
symmetry information in preference to the above space-group names.
They are only intended as comments.
;
_reflns_odcompleteness_completeness 99.27
_reflns_odcompleteness_iscentric 1
_reflns_odcompleteness_theta 26.32
_olex2_refinement_description
;
1. Others
 Fixed Uiso: H007(0.027) H009(0.03) H00O(0.029) H00P(0.028) H00Q(0.031)
 H00R(0.032) H00S(0.029) H00U(0.032) H00V(0.03) H00W(0.033) H00X(0.03)
 H00Y(0.03) H00Z(0.035) H010(0.035) H012(0.037) H013(0.045) H014(0.041)
 H015(0.042) H01D(0.05) H01E(0.05) H01F(0.05) H017(0.047) H019(0.044)
 H01G(0.052) H01H(0.052) H01I(0.052) H01A(0.142) H01B(0.142) H01C(0.142)
 H00A(0.054) H00B(0.054) H00C(0.054) H0AA(0.052) H0AB(0.052) H0AC(0.052)
 Fixed X: H007(0.838323) H009(0.562977) H00O(0.588494) H00P(0.768367)
 H00Q(0.477443) H00R(0.528055) H00S(0.463786) H00U(0.436467) H00V(0.706881)
 H00W(0.732406) H00X(0.764435) H00Y(0.958662) H00Z(0.801515) H010(0.741593)
 H012(0.985278) H013(1.016083) H014(0.879472) H015(0.844897) H01D(0.412475)
 H01E(0.387913) H01F(0.52032) H017(1.068843) H019(0.815632) H01G(0.792292)
 H01H(0.659754) H01I(0.76709) H01A(0.679549) H01B(0.799196) H01C(0.674973)
 H00A(0.90203) H00B(1.03552) H00C(1.007683) H0AA(1.108557) H0AB(1.081408)
 H0AC(1.004974)
 Fixed Y: H007(0.460389) H009(0.580521) H00O(0.34223) H00P(0.358896)
 H00Q(0.649576) H00R(0.471951) H00S(0.340785) H00U(0.646751) H00V(0.577031)
 H00W(0.319801) H00X(0.328399) H00Y(0.458676) H00Z(0.487826) H010(0.713035)
 H012(0.759851) H013(0.877761) H014(0.171769) H015(0.695334) H01D(0.238935)
 H01E(0.120047) H01F(0.161794) H017(0.91768) H019(0.161551) H01G(0.51775)
 H01H(0.474333) H01I(0.396068) H01A(0.81506) H01B(0.879168) H01C(0.936989)
 H00A(0.531812) H00B(0.489834) H00C(0.617236) H0AA(0.455558) H0AB(0.431623)
 H0AC(0.371835)
 Fixed Z: H007(0.401693) H009(0.180228) H00O(-0.021109) H00P(0.471267)
 H00Q(0.261532) H00R(0.402533) H00S(0.135687) H00U(0.362969) H00V(0.090734)
 H00W(0.571946) H00X(0.146525) H00Y(0.313387) H00Z(0.625142) H010(0.362698)
 H012(0.384106) H013(0.54001) H014(0.192718) H015(0.202415) H01D(-0.035645)
 H01E(-0.008668) H01F(-0.016242) H017(0.442842) H019(0.290248) H01G(-0.085213)
 H01H(-0.080416) H01I(-0.061527) H01A(0.191734) H01B(0.207107) H01C(0.217961)
 H00A(0.144082) H00B(0.141885) H00C(0.155795) H0AA(0.240676) H0AB(0.177447)
 H0AC(0.223048)
;
_olex2_submission_special_instructions 'No special instructions were received'

loop_
_space_group_symop_operation_xyz
'x, y, z'
'-x, y+1/2, -z+1/2'
'-x, -y, -z'
'x, -y-1/2, z-1/2'

loop_
_atom_site_label
_atom_site_type_symbol
_atom_site_fract_x
_atom_site_fract_y
_atom_site_fract_z
_atom_site_U_iso_or_equiv
_atom_site_adp_type
_atom_site_occupancy
_atom_site_site_symmetry_order
_atom_site_calc_flag
_atom_site_refinement_flags_posn
_atom_site_refinement_flags_occupancy
_atom_site_disorder_assembly
_atom_site_disorder_group
F001 F 0.55230(12) 0.23268(10) 0.33747(5) 0.0329(3) Uani 1 1 d . . . .
F002 F 0.72312(12) 0.31092(10) 0.37363(5) 0.0344(3) Uani 1 1 d . . . .
F003 F 0.80263(12) 0.74102(11) 0.59159(5) 0.0366(3) Uani 1 1 d . . . .
F004 F 0.99149(12) 0.67356(11) 0.60480(6) 0.0421(4) Uani 1 1 d . . . .
O005 O 0.43854(13) 0.23700(12) 0.04589(6) 0.0288(3) Uani 1 1 d . . . .
O006 O 0.73351(14) 0.51921(13) -0.00831(6) 0.0314(4) Uani 1 1 d . . . .
N007 N 0.85225(14) 0.53227(14) 0.40071(7) 0.0226(4) Uani 1 1 d . . . .
H007 H 0.838323 0.460389 0.401693 0.027 Uiso 1 1 calc R . . .
N008 N 0.58427(15) 0.43473(14) 0.32417(7) 0.0226(4) Uani 1 1 d . . . .
N009 N 0.58378(16) 0.51049(14) 0.17683(7) 0.0253(4) Uani 1 1 d . . . .
H009 H 0.562977 0.580521 0.180228 0.030 Uiso 1 1 calc R . . .
N00A N 0.84946(15) 0.55857(14) 0.55146(7) 0.0237(4) Uani 1 1 d . . . .
N00B N 0.70426(15) 0.29488(14) 0.27367(7) 0.0248(4) Uani 1 1 d . . . .
N00C N 0.93400(15) 0.73422(14) 0.51230(8) 0.0278(4) Uani 1 1 d . . . .
O00D O 0.71693(16) 0.81678(17) 0.27265(8) 0.0526(6) Uani 1 1 d . . . .
O00E O 0.97892(19) 0.51562(19) 0.21209(8) 0.0579(6) Uani 1 1 d D . . .
C00F C 0.83724(17) 0.51539(17) 0.49786(8) 0.0208(4) Uani 1 1 d . . . .
C00G C 0.87008(16) 0.58154(16) 0.45029(8) 0.0204(4) Uani 1 1 d . . . .
C00H C 0.61078(17) 0.45280(16) 0.22368(8) 0.0212(4) Uani 1 1 d . . . .
C00I C 0.56672(18) 0.49512(16) 0.27503(8) 0.0217(4) Uani 1 1 d . . . .
C00J C 0.68436(17) 0.35376(16) 0.22391(8) 0.0220(4) Uani 1 1 d . . . .
C00K C 0.51382(17) 0.32712(16) 0.05525(8) 0.0223(4) Uani 1 1 d . . . .
C00L C 0.92173(17) 0.69157(17) 0.45838(9) 0.0241(4) Uani 1 1 d . . . .
C00M C 0.85288(18) 0.58119(18) 0.34634(9) 0.0241(4) Uani 1 1 d . . . .
C00N C 0.58690(19) 0.46438(16) 0.12140(8) 0.0233(4) Uani 1 1 d . . . .
C00O C 0.58731(17) 0.37327(17) 0.01449(9) 0.0238(4) Uani 1 1 d . . . .
H00O H 0.588494 0.342230 -0.021109 0.029 Uiso 1 1 calc R . . .
C00P C 0.78588(17) 0.40722(17) 0.50099(9) 0.0230(4) Uani 1 1 d . . . .
H00P H 0.768367 0.358896 0.471267 0.028 Uiso 1 1 calc R . . .
C00Q C 0.50121(18) 0.59367(17) 0.28683(9) 0.0260(4) Uani 1 1 d . . . .
H00Q H 0.477443 0.649576 0.261532 0.031 Uiso 1 1 calc R . . .
C00R C 0.53017(19) 0.49387(18) 0.36536(9) 0.0264(5) Uani 1 1 d . . . .
H00R H 0.528055 0.471951 0.402533 0.032 Uiso 1 1 calc R . . .
C00S C 0.51287(18) 0.37192(17) 0.10879(9) 0.0240(4) Uani 1 1 d . . . .
H00S H 0.463786 0.340785 0.135687 0.029 Uiso 1 1 calc R . . .
C00T C 0.65894(18) 0.46706(17) 0.02843(9) 0.0245(4) Uani 1 1 d . . . .
C00U C 0.47856(19) 0.59205(17) 0.34335(9) 0.0269(5) Uani 1 1 d . . . .
H00U H 0.436467 0.646751 0.362969 0.032 Uiso 1 1 calc R . . .
C00V C 0.65943(18) 0.51422(17) 0.08191(9) 0.0252(4) Uani 1 1 d . . . .
H00V H 0.706881 0.577031 0.090734 0.030 Uiso 1 1 calc R . . .
C00W C 0.76583(19) 0.38539(18) 0.55718(9) 0.0272(5) Uani 1 1 d . . . .
H00W H 0.732406 0.319801 0.571946 0.033 Uiso 1 1 calc R . . .
C00X C 0.75901(18) 0.30577(17) 0.18349(9) 0.0248(4) Uani 1 1 d . . . .
H00X H 0.764435 0.328399 0.146525 0.030 Uiso 1 1 calc R . . .
C00Y C 0.91575(18) 0.52464(18) 0.30519(9) 0.0251(4) Uani 1 1 d . . . .
H00Y H 0.958662 0.458676 0.313387 0.030 Uiso 1 1 calc R . . .
C00Z C 0.80505(19) 0.47967(19) 0.58670(9) 0.0294(5) Uani 1 1 d . . . .
H00Z H 0.801515 0.487826 0.625142 0.035 Uiso 1 1 calc R . . .
C010 C 0.78514(18) 0.67782(19) 0.33494(9) 0.0292(5) Uani 1 1 d . . . .
H010 H 0.741593 0.713035 0.362698 0.035 Uiso 1 1 calc R . . .
C011 C 0.91289(19) 0.5690(2) 0.25167(9) 0.0297(5) Uani 1 1 d . . . .
C012 C 0.97929(18) 0.76712(18) 0.42250(11) 0.0312(5) Uani 1 1 d . . . .
H012 H 0.985278 0.759851 0.384106 0.037 Uiso 1 1 calc R . . .
C013 C 0.9961(2) 0.83210(19) 0.50959(12) 0.0373(6) Uani 1 1 d . . . .
H013 H 1.016083 0.877761 0.540010 0.045 Uiso 1 1 calc R . . .
C014 C 0.8229(2) 0.2184(2) 0.20922(10) 0.0343(5) Uani 1 1 d . . . .
H014 H 0.879472 0.171769 0.192718 0.041 Uiso 1 1 calc R . . .
C015 C 0.84699(19) 0.6667(2) 0.23851(9) 0.0347(5) Uani 1 1 d . . . .
H015 H 0.844897 0.695334 0.202415 0.042 Uiso 1 1 calc R . . .
C016 C 0.4399(2) 0.1852(2) -0.00813(10) 0.0331(5) Uani 1 1 d . . . .
H01D H 0.412475 0.238935 -0.035645 0.050 Uiso 1 1 calc GR . . .
H01E H 0.387913 0.120047 -0.008668 0.050 Uiso 1 1 calc GR . . .
H01F H 0.520320 0.161794 -0.016242 0.050 Uiso 1 1 calc GR . . .
C017 C 1.0258(2) 0.85516(19) 0.45526(12) 0.0393(6) Uani 1 1 d . . . .
H017 H 1.068843 0.917680 0.442842 0.047 Uiso 1 1 calc R . . .
C018 C 0.78399(19) 0.7206(2) 0.28102(10) 0.0347(5) Uani 1 1 d . . . .
C019 C 0.7870(2) 0.2134(2) 0.26393(10) 0.0367(6) Uani 1 1 d . . . .
H019 H 0.815632 0.161551 0.290248 0.044 Uiso 1 1 calc R . . .
C01A C 0.7386(2) 0.4730(2) -0.06341(9) 0.0346(5) Uani 1 1 d . . . .
H01G H 0.792292 0.517750 -0.085213 0.052 Uiso 1 1 calc GR . . .
H01H H 0.659754 0.474333 -0.080416 0.052 Uiso 1 1 calc GR . . .
H01I H 0.767090 0.396068 -0.061527 0.052 Uiso 1 1 calc GR . . .
B01B B 0.6412(2) 0.31632(19) 0.32886(10) 0.0252(5) Uani 1 1 d . . . .
B01C B 0.8938(2) 0.6782(2) 0.56702(11) 0.0286(5) Uani 1 1 d . . . .
C01D C 0.7177(3) 0.8661(4) 0.21779(15) 0.0945(16) Uani 1 1 d . . A 3
H01A H 0.679549 0.815060 0.191734 0.142 Uiso 1 1 calc GR . A 3
H01B H 0.799196 0.879168 0.207107 0.142 Uiso 1 1 calc GR . A 3
H01C H 0.674973 0.936989 0.217961 0.142 Uiso 1 1 calc GR . A 3
C00E C 0.9812(4) 0.5402(4) 0.16022(15) 0.0361(11) Uani 0.598(6) 1 d D P B 1
H00A H 0.902030 0.531812 0.144082 0.054 Uiso 0.598(6) 1 calc GR P B 1
H00B H 1.035520 0.489834 0.141885 0.054 Uiso 0.598(6) 1 calc GR P B 1
H00C H 1.007683 0.617236 0.155795 0.054 Uiso 0.598(6) 1 calc GR P B 1
C0AA C 1.0464(5) 0.4404(5) 0.2134(2) 0.0347(16) Uani 0.402(6) 1 d . P B 2
H0AA H 1.108557 0.455558 0.240676 0.052 Uiso 0.402(6) 1 calc GR P B 2
H0AB H 1.081408 0.431623 0.177447 0.052 Uiso 0.402(6) 1 calc GR P B 2
H0AC H 1.004974 0.371835 0.223048 0.052 Uiso 0.402(6) 1 calc GR P B 2

loop_
_atom_site_aniso_label
_atom_site_aniso_U_11
_atom_site_aniso_U_22
_atom_site_aniso_U_33
_atom_site_aniso_U_23
_atom_site_aniso_U_13
_atom_site_aniso_U_12
F001 0.0478(8) 0.0208(6) 0.0303(7) 0.0000(5) 0.0038(6) -0.0068(5)
F002 0.0470(8) 0.0298(7) 0.0260(7) -0.0015(5) -0.0116(6) 0.0060(6)
F003 0.0438(8) 0.0329(7) 0.0331(8) -0.0092(6) -0.0031(6) 0.0159(6)
F004 0.0446(8) 0.0324(7) 0.0481(9) -0.0101(6) -0.0244(7) 0.0100(6)
O005 0.0292(8) 0.0287(8) 0.0285(8) -0.0036(6) 0.0000(6) -0.0090(6)
O006 0.0334(8) 0.0364(9) 0.0245(8) 0.0035(6) 0.0035(6) -0.0095(7)
N007 0.0257(9) 0.0197(8) 0.0224(9) 0.0015(6) -0.0008(7) 0.0000(7)
N008 0.0260(9) 0.0198(8) 0.0220(9) -0.0007(7) -0.0003(7) -0.0001(7)
N009 0.0368(10) 0.0160(8) 0.0232(9) 0.0003(7) -0.0002(7) 0.0027(7)
N00A 0.0237(9) 0.0235(9) 0.0239(9) -0.0029(7) -0.0012(7) 0.0048(7)
N00B 0.0285(9) 0.0213(9) 0.0245(9) -0.0001(7) -0.0035(7) 0.0058(7)
N00C 0.0225(9) 0.0208(9) 0.0398(11) -0.0073(7) -0.0030(8) 0.0018(7)
O00D 0.0370(10) 0.0715(13) 0.0500(12) 0.0397(10) 0.0171(8) 0.0262(9)
O00E 0.0570(13) 0.0649(14) 0.0532(13) -0.0273(10) 0.0334(10) -0.0259(11)
C00F 0.0194(9) 0.0219(10) 0.0211(10) -0.0016(8) -0.0004(8) 0.0035(7)
C00G 0.0158(9) 0.0200(9) 0.0254(10) 0.0000(8) -0.0010(7) 0.0042(7)
C00H 0.0231(9) 0.0181(9) 0.0224(10) 0.0001(7) -0.0016(8) -0.0040(8)
C00I 0.0253(10) 0.0191(9) 0.0205(10) 0.0010(7) -0.0011(8) -0.0021(8)
C00J 0.0219(9) 0.0196(9) 0.0243(10) -0.0017(8) -0.0018(8) -0.0012(8)
C00K 0.0213(9) 0.0191(10) 0.0264(11) 0.0003(8) -0.0039(8) 0.0010(8)
C00L 0.0185(9) 0.0194(10) 0.0344(12) -0.0001(8) -0.0022(8) 0.0012(8)
C00M 0.0201(9) 0.0280(11) 0.0242(11) 0.0023(8) 0.0000(8) -0.0039(8)
C00N 0.0299(11) 0.0189(10) 0.0209(10) -0.0007(8) -0.0013(8) 0.0035(8)
C00O 0.0241(10) 0.0255(10) 0.0216(10) -0.0007(8) -0.0031(8) 0.0010(8)
C00P 0.0207(9) 0.0230(10) 0.0254(11) -0.0008(8) 0.0029(8) 0.0002(8)
C00Q 0.0282(11) 0.0207(10) 0.0292(11) -0.0007(8) 0.0020(9) 0.0018(8)
C00R 0.0316(11) 0.0257(11) 0.0220(10) -0.0015(8) 0.0027(8) -0.0039(9)
C00S 0.0237(10) 0.0237(10) 0.0247(11) 0.0029(8) 0.0015(8) 0.0006(8)
C00T 0.0240(10) 0.0255(10) 0.0239(11) 0.0067(8) 0.0017(8) 0.0001(8)
C00U 0.0293(11) 0.0229(10) 0.0288(11) -0.0057(8) 0.0052(9) -0.0007(8)
C00V 0.0275(10) 0.0207(10) 0.0274(11) 0.0031(8) -0.0026(9) -0.0028(8)
C00W 0.0267(11) 0.0284(11) 0.0268(11) 0.0032(8) 0.0057(9) -0.0007(9)
C00X 0.0244(10) 0.0250(10) 0.0252(11) -0.0044(8) 0.0016(8) 0.0002(8)
C00Y 0.0225(10) 0.0254(10) 0.0273(11) 0.0008(8) 0.0013(8) -0.0034(8)
C00Z 0.0313(11) 0.0345(12) 0.0225(11) 0.0020(9) 0.0040(9) 0.0062(9)
C010 0.0232(10) 0.0346(12) 0.0302(12) 0.0089(9) 0.0067(9) 0.0048(9)
C011 0.0231(10) 0.0381(12) 0.0280(12) -0.0015(9) 0.0052(9) -0.0097(9)
C012 0.0209(10) 0.0240(11) 0.0487(14) 0.0050(10) 0.0043(9) -0.0003(8)
C013 0.0250(11) 0.0226(11) 0.0642(18) -0.0114(11) -0.0053(11) -0.0001(9)
C014 0.0329(12) 0.0369(13) 0.0330(13) -0.0048(10) -0.0002(10) 0.0138(10)
C015 0.0249(11) 0.0545(15) 0.0246(12) 0.0148(10) 0.0010(9) -0.0036(10)
C016 0.0304(12) 0.0361(13) 0.0328(12) -0.0089(10) -0.0040(9) -0.0074(9)
C017 0.0231(11) 0.0219(11) 0.0729(19) -0.0011(11) 0.0026(11) -0.0025(9)
C018 0.0211(10) 0.0477(14) 0.0355(13) 0.0166(11) 0.0059(9) 0.0075(10)
C019 0.0409(13) 0.0348(13) 0.0340(13) -0.0007(10) -0.0061(10) 0.0177(10)
C01A 0.0306(12) 0.0466(14) 0.0266(12) 0.0051(10) 0.0050(9) -0.0015(10)
B01B 0.0355(13) 0.0194(11) 0.0204(11) 0.0007(9) -0.0052(10) 0.0015(9)
B01C 0.0306(13) 0.0247(12) 0.0301(13) -0.0099(10) -0.0082(10) 0.0088(10)
C01D 0.063(2) 0.138(3) 0.085(3) 0.090(3) 0.0441(19) 0.064(2)
C00E 0.036(2) 0.048(3) 0.023(2) 0.0018(17) 0.0019(16) -0.0060(18)
C0AA 0.040(3) 0.030(3) 0.034(3) -0.009(2) 0.010(3) 0.001(3)

loop_
_atom_type_symbol
_atom_type_description
_atom_type_scat_dispersion_real
_atom_type_scat_dispersion_imag
_atom_type_scat_source
C C 0.0033 0.0016 'International Tables Vol C Tables 4.2.6.8 and 6.1.1.4'
H H 0.0000 0.0000 'International Tables Vol C Tables 4.2.6.8 and 6.1.1.4'
B B 0.0013 0.0007 'International Tables Vol C Tables 4.2.6.8 and 6.1.1.4'
F F 0.0171 0.0103 'International Tables Vol C Tables 4.2.6.8 and 6.1.1.4'
N N 0.0061 0.0033 'International Tables Vol C Tables 4.2.6.8 and 6.1.1.4'
O O 0.0106 0.0060 'International Tables Vol C Tables 4.2.6.8 and 6.1.1.4'

loop_
_geom_angle_atom_site_label_1
_geom_angle_atom_site_label_2
_geom_angle_atom_site_label_3
_geom_angle
C00K O005 C016 117.41(16)
C00T O006 C01A 117.50(17)
C00G N007 H007 115.2
C00G N007 C00M 129.60(17)
C00M N007 H007 115.2
C00I N008 B01B 125.31(17)
C00R N008 C00I 107.48(17)
C00R N008 B01B 126.84(17)
C00H N009 H009 117.4
C00H N009 C00N 125.15(17)
C00N N009 H009 117.4
C00F N00A B01C 125.87(18)
C00Z N00A C00F 107.38(17)
C00Z N00A B01C 126.51(18)
C00J N00B B01B 126.27(17)
C019 N00B C00J 107.43(18)
C019 N00B B01B 126.28(18)
C00L N00C B01C 127.82(17)
C013 N00C C00L 107.7(2)
C013 N00C B01C 124.4(2)
C018 O00D C01D 117.0(2)
C00E O00E C011 126.6(3)
C0AA O00E C011 133.6(4)
N00A C00F C00G 121.21(18)
N00A C00F C00P 108.38(17)
C00P C00F C00G 130.35(19)
N007 C00G C00F 116.03(18)
N007 C00G C00L 124.51(18)
C00L C00G C00F 119.43(18)
N009 C00H C00I 118.25(17)
N009 C00H C00J 122.35(18)
C00J C00H C00I 119.37(17)
N008 C00I C00H 120.79(17)
N008 C00I C00Q 108.41(17)
C00Q C00I C00H 130.79(19)
N00B C00J C00H 119.35(17)
N00B C00J C00X 107.84(17)
C00X C00J C00H 132.26(19)
O005 C00K C00O 123.46(18)
O005 C00K C00S 115.43(18)
C00S C00K C00O 121.10(18)
N00C C00L C00G 118.96(18)
N00C C00L C012 107.83(18)
C012 C00L C00G 132.7(2)
C00Y C00M N007 117.99(18)
C010 C00M N007 119.84(18)
C010 C00M C00Y 122.0(2)
C00S C00N N009 118.00(18)
C00V C00N N009 119.93(18)
C00V C00N C00S 122.04(19)
C00K C00O H00O 120.7
C00T C00O C00K 118.53(19)
C00T C00O H00O 120.7
C00F C00P H00P 126.5
C00F C00P C00W 107.06(18)
C00W C00P H00P 126.5
C00I C00Q H00Q 126.5
C00U C00Q C00I 107.03(18)
C00U C00Q H00Q 126.5
N008 C00R H00R 125.2
N008 C00R C00U 109.51(18)
C00U C00R H00R 125.2
C00K C00S C00N 118.73(19)
C00K C00S H00S 120.6
C00N C00S H00S 120.6
O006 C00T C00O 123.34(19)
O006 C00T C00V 115.05(18)
C00O C00T C00V 121.61(19)
C00Q C00U C00R 107.57(18)
C00Q C00U H00U 126.2
C00R C00U H00U 126.2
C00N C00V C00T 117.96(19)
C00N C00V H00V 121.0
C00T C00V H00V 121.0
C00P C00W H00W 126.5
C00Z C00W C00P 107.04(19)
C00Z C00W H00W 126.5
C00J C00X H00X 126.5
C014 C00X C00J 107.09(19)
C014 C00X H00X 126.5
C00M C00Y H00Y 120.8
C011 C00Y C00M 118.4(2)
C011 C00Y H00Y 120.8
N00A C00Z C00W 110.14(19)
N00A C00Z H00Z 124.9
C00W C00Z H00Z 124.9
C00M C010 H010 120.8
C00M C010 C018 118.4(2)
C018 C010 H010 120.8
O00E C011 C00Y 118.0(2)
O00E C011 C015 120.6(2)
C00Y C011 C015 121.4(2)
C00L C012 H012 126.5
C017 C012 C00L 107.0(2)
C017 C012 H012 126.5
N00C C013 H013 124.8
N00C C013 C017 110.4(2)
C017 C013 H013 124.8
C00X C014 H014 126.3
C019 C014 C00X 107.4(2)
C019 C014 H014 126.3
C011 C015 H015 120.8
C011 C015 C018 118.4(2)
C018 C015 H015 120.8
O005 C016 H01D 109.5
O005 C016 H01E 109.5
O005 C016 H01F 109.5
H01D C016 H01E 109.5
H01D C016 H01F 109.5
H01E C016 H01F 109.5
C012 C017 H017 126.5
C013 C017 C012 107.1(2)
C013 C017 H017 126.5
O00D C018 C010 115.5(2)
O00D C018 C015 123.1(2)
C010 C018 C015 121.3(2)
N00B C019 C014 110.2(2)
N00B C019 H019 124.9
C014 C019 H019 124.9
O006 C01A H01G 109.5
O006 C01A H01H 109.5
O006 C01A H01I 109.5
H01G C01A H01H 109.5
H01G C01A H01I 109.5
H01H C01A H01I 109.5
F001 B01B N008 110.70(18)
F001 B01B N00B 110.28(17)
F002 B01B F001 107.65(17)
F002 B01B N008 111.10(17)
F002 B01B N00B 110.77(18)
N008 B01B N00B 106.37(16)
F003 B01C F004 107.94(18)
F003 B01C N00A 110.81(19)
F003 B01C N00C 111.13(18)
F004 B01C N00A 111.24(17)
F004 B01C N00C 109.42(19)
N00A B01C N00C 106.32(17)
O00D C01D H01A 109.5
O00D C01D H01B 109.5
O00D C01D H01C 109.5
H01A C01D H01B 109.5
H01A C01D H01C 109.5
H01B C01D H01C 109.5
O00E C00E H00A 109.5
O00E C00E H00B 109.5
O00E C00E H00C 109.5
H00A C00E H00B 109.5
H00A C00E H00C 109.5
H00B C00E H00C 109.5
O00E C0AA H0AA 109.5
O00E C0AA H0AB 109.5
O00E C0AA H0AC 109.5
H0AA C0AA H0AB 109.5
H0AA C0AA H0AC 109.5
H0AB C0AA H0AC 109.5

loop_
_geom_bond_atom_site_label_1
_geom_bond_atom_site_label_2
_geom_bond_distance
F001 B01B 1.414(3)
F002 B01B 1.397(3)
F003 B01C 1.396(3)
F004 B01C 1.403(3)
O005 C00K 1.367(2)
O005 C016 1.434(3)
O006 C00T 1.369(2)
O006 C01A 1.433(3)
N007 H007 0.8600
N007 C00G 1.335(3)
N007 C00M 1.427(3)
N008 C00I 1.388(2)
N008 C00R 1.361(3)
N008 B01B 1.533(3)
N009 H009 0.8600
N009 C00H 1.343(2)
N009 C00N 1.439(3)
N00A C00F 1.388(3)
N00A C00Z 1.356(3)
N00A B01C 1.535(3)
N00B C00J 1.395(3)
N00B C019 1.353(3)
N00B B01B 1.534(3)
N00C C00L 1.393(3)
N00C C013 1.345(3)
N00C B01C 1.545(3)
O00D C018 1.368(3)
O00D C01D 1.440(3)
O00E C011 1.367(3)
O00E C00E 1.280(4)
O00E C0AA 1.160(6)
C00F C00G 1.436(3)
C00F C00P 1.398(3)
C00G C00L 1.428(3)
C00H C00I 1.427(3)
C00H C00J 1.424(3)
C00I C00Q 1.402(3)
C00J C00X 1.409(3)
C00K C00O 1.399(3)
C00K C00S 1.390(3)
C00L C012 1.402(3)
C00M C00Y 1.392(3)
C00M C010 1.388(3)
C00N C00S 1.394(3)
C00N C00V 1.388(3)
C00O H00O 0.9300
C00O C00T 1.398(3)
C00P H00P 0.9300
C00P C00W 1.396(3)
C00Q H00Q 0.9300
C00Q C00U 1.386(3)
C00R H00R 0.9300
C00R C00U 1.389(3)
C00S H00S 0.9300
C00T C00V 1.399(3)
C00U H00U 0.9300
C00V H00V 0.9300
C00W H00W 0.9300
C00W C00Z 1.382(3)
C00X H00X 0.9300
C00X C014 1.388(3)
C00Y H00Y 0.9300
C00Y C011 1.387(3)
C00Z H00Z 0.9300
C010 H010 0.9300
C010 C018 1.389(3)
C011 C015 1.396(3)
C012 H012 0.9300
C012 C017 1.394(3)
C013 H013 0.9300
C013 C017 1.380(4)
C014 H014 0.9300
C014 C019 1.383(3)
C015 H015 0.9300
C015 C018 1.403(3)
C016 H01D 0.9600
C016 H01E 0.9600
C016 H01F 0.9600
C017 H017 0.9300
C019 H019 0.9300
C01A H01G 0.9600
C01A H01H 0.9600
C01A H01I 0.9600
C01D H01A 0.9600
C01D H01B 0.9600
C01D H01C 0.9600
C00E H00A 0.9600
C00E H00B 0.9600
C00E H00C 0.9600
C0AA H0AA 0.9600
C0AA H0AB 0.9600
C0AA H0AC 0.9600
